data_4343319
loop_
_publ_author_name
'Kim, Jalee'
'Shin, Bongki'
'Kim, Hyunjeong'
'Lee, Junhyung'
'Kang, Joongoo'
'Yanagisawa, Sachiko'
'Ogura, Takashi'
'Masuda, Hideki'
'Ozawa, Tomohiro'
'Cho, Jaeheung'

_publ_section_title
;
 Steric Effect on the Nucleophilic Reactivity of Nickel(III) Peroxo
 Complexes.
;
_journal_issue 13
_journal_name_full 'Inorganic chemistry'
_journal_page_first 6176
_journal_page_last 6183
_journal_paper_doi 10.1021/acs.inorgchem.5b00294
_journal_volume 54
_journal_year 2015
_chemical_formula_sum 'C22 H34 N6 Ni O7'
_chemical_formula_weight 553.26
_chemical_name_common '[Ni(TBDAP)(NO3)](NO3)'
_space_group_crystal_system orthorhombic
_space_group_IT_number 61
_space_group_name_Hall '-P 2ac 2ab'
_space_group_name_H-M_alt 'P b c a'
_symmetry_space_group_name_Hall '-P 2ac 2ab'
_symmetry_space_group_name_H-M 'P b c a'
_atom_sites_solution_hydrogens mixed
_audit_creation_method 'APEX2 v2014.7-1'
_cell_angle_alpha 90
_cell_angle_beta 90
_cell_angle_gamma 90
_cell_formula_units_Z 8
_cell_length_a 15.2958(5)
_cell_length_b 16.4819(6)
_cell_length_c 19.9118(8)
_cell_measurement_reflns_used 9824
_cell_measurement_temperature 100.(2)
_cell_measurement_theta_max 24.1600
_cell_measurement_theta_min 2.9881
_cell_volume 5019.8(3)
_computing_cell_refinement 'SAINT V8.34A (Bruker AXS Inc., 2013)'
_computing_data_collection 'Bruker APEX2'
_computing_data_reduction 'SAINT V8.34A (Bruker AXS Inc., 2013)'
_computing_structure_refinement 'SHELXL-2014 (Sheldrick, 2014)'
_diffrn_ambient_temperature 100.(2)
_diffrn_detector_area_resol_mean 10.4167
_diffrn_measured_fraction_theta_full 0.996
_diffrn_measured_fraction_theta_max 0.996
_diffrn_measurement_device_type 'D8 VENTURE'
_diffrn_measurement_method '/f and /w scans'
_diffrn_radiation_monochromator TRIUMPH
_diffrn_radiation_type MoKa
_diffrn_radiation_wavelength 0.71073
_diffrn_reflns_av_R_equivalents 0.0804
_diffrn_reflns_av_unetI/netI 0.0187
_diffrn_reflns_limit_h_max 17
_diffrn_reflns_limit_h_min -17
_diffrn_reflns_limit_k_max 18
_diffrn_reflns_limit_k_min -18
_diffrn_reflns_limit_l_max 22
_diffrn_reflns_limit_l_min -22
_diffrn_reflns_number 104898
_diffrn_reflns_theta_full 24.21
_diffrn_reflns_theta_max 24.21
_diffrn_reflns_theta_min 2.74
_diffrn_source 'Sealed tube'
_diffrn_source_type 'Sealed tube'
_exptl_absorpt_coefficient_mu 0.827
_exptl_absorpt_correction_T_max 0.91
_exptl_absorpt_correction_T_min 0.85
_exptl_absorpt_correction_type multi-scan
_exptl_absorpt_process_details 'SADABS V2014/3 (Bruker AXS Inc.)'
_exptl_crystal_colour 'clear intense blue'
_exptl_crystal_density_diffrn 1.464
_exptl_crystal_density_method 'not measured'
_exptl_crystal_description needle
_exptl_crystal_F_000 2336
_exptl_crystal_size_max 0.191
_exptl_crystal_size_mid 0.130
_exptl_crystal_size_min 0.118
_refine_diff_density_max 0.576
_refine_diff_density_min -0.345
_refine_ls_extinction_method none
_refine_ls_goodness_of_fit_ref 1.001
_refine_ls_hydrogen_treatment mixed
_refine_ls_matrix_type full
_refine_ls_number_parameters 339
_refine_ls_number_reflns 4018
_refine_ls_number_restraints 0
_refine_ls_restrained_S_all 1.001
_refine_ls_R_factor_all 0.0477
_refine_ls_R_factor_gt 0.0324
_refine_ls_shift/su_max 0.000
_refine_ls_shift/su_mean 0.000
_refine_ls_structure_factor_coef Fsqd
_refine_ls_weighting_details 'w=1/[\s^2^(Fo^2^)+(0.1000P)^2^+0.1064P] where P=(Fo^2^+2Fc^2^)/3'
_refine_ls_weighting_scheme calc
_refine_ls_wR_factor_gt 0.1037
_refine_ls_wR_factor_ref 0.1239
_reflns_number_gt 3232
_reflns_number_total 4018
_reflns_threshold_expression 'I > 2\s(I)'
_cod_data_source_file ic5b00294_si_004.cif
_cod_data_source_block global
_cod_depositor_comments 'Adding full bibliography for 4343319--4343321.cif.'
_cod_database_code 4343319

loop_
_space_group_symop_operation_xyz
'x, y, z'
'x+1/2, -y+1/2, -z'
'-x, y+1/2, -z+1/2'
'-x+1/2, -y, z+1/2'
'-x, -y, -z'
'-x-1/2, y-1/2, z'
'x, -y-1/2, z-1/2'
'x-1/2, y, -z-1/2'

loop_
_atom_site_type_symbol
_atom_site_label
_atom_site_fract_x
_atom_site_fract_y
_atom_site_fract_z
_atom_site_U_iso_or_equiv
_atom_site_adp_type
_atom_site_calc_flag
_atom_site_refinement_flags_adp
_atom_site_refinement_flags_posn
_atom_site_occupancy
Ni Ni1 0.15534(2) 0.11137(2) 0.32059(2) 0.01236(16) Uani d . . 1
O O4 0.05020(13) 0.18688(13) 0.32810(10) 0.0182(4) Uani d . . 1
O O1 0.07262(11) 0.01018(11) 0.32323(9) 0.0188(4) Uani d . . 1
O O3 -0.05823(11) 0.05792(12) 0.34387(11) 0.0281(5) Uani d . . 1
O O2 -0.03368(12) -0.07099(12) 0.34665(11) 0.0300(5) Uani d . . 1
O O6 0.93444(16) 0.3252(2) 0.50070(15) 0.0766(10) Uani d . . 1
O O7 1.01846(13) 0.30662(12) 0.41530(11) 0.0369(6) Uani d . . 1
O O5 0.89435(14) 0.24339(14) 0.42386(11) 0.0415(6) Uani d . . 1
N N1 0.17681(14) 0.10293(12) 0.20696(11) 0.0147(5) Uani d . . 1
N N2 0.24417(13) 0.19775(13) 0.31089(10) 0.0141(5) Uani d . . 1
N N3 0.21221(14) 0.11906(12) 0.42609(11) 0.0164(5) Uani d . . 1
N N4 0.24751(13) 0.02706(13) 0.31323(9) 0.0119(5) Uani d . . 1
N N5 -0.00768(14) -0.00118(13) 0.33814(11) 0.0181(5) Uani d . . 1
N N6 0.94707(15) 0.29277(16) 0.44622(12) 0.0314(6) Uani d . . 1
C C1 0.10646(17) 0.13140(17) 0.15724(13) 0.0210(6) Uani d . . 1
C C3 0.09495(18) 0.22265(17) 0.16564(14) 0.0251(6) Uani d . . 1
H H3A 0.0822 0.235 0.2128 0.038 Uiso calc U R 1
H H3B 0.0464 0.2412 0.1374 0.038 Uiso calc U R 1
H H3C 0.1488 0.2504 0.1521 0.038 Uiso calc U R 1
C C4 0.1306(2) 0.11110(19) 0.08377(15) 0.0338(8) Uani d . . 1
H H4A 0.0881 0.1363 0.0534 0.051 Uiso calc U R 1
H H4B 0.1299 0.0521 0.0775 0.051 Uiso calc U R 1
H H4C 0.1892 0.132 0.0738 0.051 Uiso calc U R 1
C C2 0.01951(18) 0.09103(19) 0.17462(15) 0.0267(7) Uani d . . 1
H H2A 0.0039 0.1038 0.2212 0.04 Uiso calc U R 1
H H2B 0.025 0.0321 0.1694 0.04 Uiso calc U R 1
H H2C -0.0261 0.1113 0.1444 0.04 Uiso calc U R 1
C C18 0.26033(15) 0.14883(16) 0.19618(13) 0.0169(6) Uani d . . 1
H H18A 0.2563 0.1781 0.1529 0.02 Uiso calc U R 1
H H18B 0.3089 0.1093 0.1924 0.02 Uiso calc U R 1
C C17 0.28268(15) 0.20929(15) 0.25066(13) 0.0177(6) Uani d . . 1
C C13 0.27252(16) 0.23687(15) 0.36559(14) 0.0192(6) Uani d . . 1
C C12 0.23136(16) 0.20842(16) 0.43068(13) 0.0189(6) Uani d . . 1
H H12A 0.2717 0.2189 0.4686 0.023 Uiso calc U R 1
H H12B 0.1765 0.2387 0.439 0.023 Uiso calc U R 1
C C11 0.29723(15) 0.07390(16) 0.42074(13) 0.0177(6) Uani d . . 1
H H11A 0.3092 0.0468 0.4642 0.021 Uiso calc U R 1
H H11B 0.3448 0.1135 0.4127 0.021 Uiso calc U R 1
C C10 0.29910(15) 0.01116(15) 0.36589(12) 0.0146(5) Uani d . . 1
C C6 0.25350(16) -0.01535(15) 0.25575(12) 0.0149(5) Uani d . . 1
C C5 0.19570(17) 0.01432(15) 0.19974(13) 0.0186(6) Uani d . . 1
H H5A 0.2248 0.0044 0.1561 0.022 Uiso calc U R 1
H H5B 0.1401 -0.0164 0.2001 0.022 Uiso calc U R 1
C C7 0.31019(16) -0.08063(15) 0.25121(13) 0.0181(6) Uani d . . 1
H H7 0.315 -0.1107 0.2107 0.022 Uiso calc U R 1
C C8 0.35955(19) -0.10126(16) 0.30658(15) 0.0202(6) Uani d . . 1
H H8 0.3971 -0.1471 0.3048 0.024 Uiso calc U R 1
C C9 0.35468(16) -0.05542(15) 0.36500(14) 0.0175(6) Uani d . . 1
H H9 0.3885 -0.0693 0.4033 0.021 Uiso calc U R 1
C C19 0.16159(16) 0.08853(18) 0.48755(14) 0.0205(6) Uani d . . 1
C C22 0.20792(19) 0.11147(18) 0.55372(14) 0.0284(7) Uani d . . 1
H H22A 0.1755 0.0887 0.5917 0.043 Uiso calc U R 1
H H22B 0.2102 0.1707 0.5579 0.043 Uiso calc U R 1
H H22C 0.2675 0.0896 0.5535 0.043 Uiso calc U R 1
C C20 0.15197(17) -0.00350(17) 0.48268(14) 0.0269(7) Uani d . . 1
H H20A 0.127 -0.0178 0.4389 0.04 Uiso calc U R 1
H H20B 0.1132 -0.0227 0.5185 0.04 Uiso calc U R 1
H H20C 0.2095 -0.029 0.4875 0.04 Uiso calc U R 1
C C21 0.06973(18) 0.1264(2) 0.48815(14) 0.0286(7) Uani d . . 1
H H21A 0.0384 0.1107 0.4472 0.043 Uiso calc U R 1
H H21B 0.0747 0.1856 0.49 0.043 Uiso calc U R 1
H H21C 0.0375 0.107 0.5275 0.043 Uiso calc U R 1
C C14 0.33814(16) 0.29405(16) 0.36124(16) 0.0240(7) Uani d . . 1
H H14 0.3583 0.3214 0.4003 0.029 Uiso calc U R 1
C C15 0.37427(18) 0.31092(17) 0.29887(16) 0.0281(7) Uani d . . 1
H H15 0.4173 0.3522 0.2945 0.034 Uiso calc U R 1
C C16 0.34739(16) 0.26739(16) 0.24276(15) 0.0226(6) Uani d . . 1
H H16 0.3728 0.2772 0.2 0.027 Uiso calc U R 1
H H1 0.039(2) 0.224(2) 0.3581(18) 0.043(10) Uiso d . . 1
H H2 0.013(2) 0.158(2) 0.3322(17) 0.036(11) Uiso d . . 1

loop_
_atom_site_aniso_label
_atom_site_aniso_U_11
_atom_site_aniso_U_22
_atom_site_aniso_U_33
_atom_site_aniso_U_12
_atom_site_aniso_U_13
_atom_site_aniso_U_23
Ni1 0.0101(2) 0.0143(2) 0.0126(2) 0.00076(11) 0.00069(12) -0.00152(12)
O4 0.0158(10) 0.0195(11) 0.0193(11) 0.0040(9) 0.0023(8) -0.0021(9)
O1 0.0098(9) 0.0214(10) 0.0252(11) -0.0028(7) 0.0026(7) 0.0011(8)
O3 0.0144(9) 0.0283(11) 0.0416(13) 0.0060(8) 0.0014(8) -0.0023(10)
O2 0.0232(10) 0.0259(12) 0.0409(13) -0.0080(9) 0.0053(9) 0.0046(10)
O6 0.0413(15) 0.126(3) 0.0629(19) -0.0105(16) 0.0203(13) -0.0667(19)
O7 0.0400(13) 0.0285(12) 0.0423(13) -0.0098(9) 0.0260(11) -0.0079(10)
O5 0.0258(11) 0.0582(16) 0.0405(14) -0.0071(10) -0.0020(10) -0.0134(12)
N1 0.0170(10) 0.0154(11) 0.0116(12) 0.0025(8) 0.0006(9) -0.0010(8)
N2 0.0110(10) 0.0142(11) 0.0169(12) 0.0028(8) -0.0007(8) -0.0001(9)
N3 0.0148(11) 0.0216(12) 0.0129(11) 0.0018(9) -0.0004(9) -0.0016(9)
N4 0.0117(10) 0.0130(11) 0.0111(11) 0.0011(8) 0.0004(8) -0.0002(8)
N5 0.0165(11) 0.0234(13) 0.0143(11) 0.0001(10) -0.0016(9) -0.0031(9)
N6 0.0226(13) 0.0430(16) 0.0287(15) 0.0066(12) 0.0038(11) -0.0131(12)
C1 0.0224(14) 0.0275(15) 0.0131(13) 0.0051(12) -0.0030(11) 0.0041(12)
C3 0.0280(15) 0.0269(16) 0.0204(14) 0.0069(12) -0.0015(12) 0.0040(12)
C4 0.0446(19) 0.041(2) 0.0154(16) 0.0139(14) -0.0081(14) -0.0035(13)
C2 0.0199(14) 0.0311(16) 0.0290(17) 0.0034(13) -0.0108(12) -0.0001(13)
C18 0.0161(13) 0.0196(15) 0.0151(13) 0.0019(11) 0.0048(10) 0.0020(11)
C17 0.0150(12) 0.0165(14) 0.0216(14) 0.0062(11) 0.0024(11) 0.0021(11)
C13 0.0163(13) 0.0166(14) 0.0246(15) 0.0042(11) -0.0021(11) -0.0045(12)
C12 0.0171(13) 0.0214(15) 0.0183(14) 0.0034(11) -0.0023(10) -0.0086(11)
C11 0.0132(12) 0.0238(14) 0.0161(14) 0.0028(11) -0.0018(10) -0.0024(11)
C10 0.0121(12) 0.0156(13) 0.0160(13) -0.0029(10) 0.0006(10) 0.0009(10)
C6 0.0152(12) 0.0143(13) 0.0153(13) -0.0021(10) 0.0030(10) -0.0003(11)
C5 0.0232(14) 0.0180(14) 0.0144(13) 0.0039(11) -0.0004(11) -0.0031(11)
C7 0.0224(14) 0.0156(14) 0.0162(14) -0.0012(11) 0.0040(11) -0.0020(11)
C8 0.0191(13) 0.0143(14) 0.0273(16) 0.0027(11) 0.0028(12) 0.0016(11)
C9 0.0157(12) 0.0160(13) 0.0209(14) 0.0009(10) 0.0012(10) 0.0041(11)
C19 0.0178(14) 0.0346(16) 0.0092(14) 0.0031(12) -0.0003(10) 0.0007(12)
C22 0.0288(16) 0.0443(19) 0.0120(15) 0.0065(13) 0.0004(12) 0.0009(12)
C20 0.0235(15) 0.0375(18) 0.0197(16) -0.0014(12) 0.0016(11) 0.0075(13)
C21 0.0194(14) 0.0488(19) 0.0176(15) 0.0068(13) 0.0060(12) 0.0039(14)
C14 0.0224(15) 0.0160(14) 0.0336(17) -0.0001(11) -0.0082(12) -0.0059(12)
C15 0.0186(14) 0.0198(15) 0.0458(19) -0.0037(12) -0.0042(13) 0.0058(14)
C16 0.0171(14) 0.0175(14) 0.0330(17) 0.0011(11) 0.0045(11) 0.0088(13)

loop_
_atom_type_symbol
_atom_type_description
_atom_type_scat_dispersion_real
_atom_type_scat_dispersion_imag
_atom_type_scat_source
C C 0.0033 0.0016 'International Tables Vol C Tables 4.2.6.8 and 6.1.1.4'
H H 0.0000 0.0000 'International Tables Vol C Tables 4.2.6.8 and 6.1.1.4'
N N 0.0061 0.0033 'International Tables Vol C Tables 4.2.6.8 and 6.1.1.4'
O O 0.0106 0.0060 'International Tables Vol C Tables 4.2.6.8 and 6.1.1.4'
Ni Ni 0.3393 1.1124 'International Tables Vol C Tables 4.2.6.8 and 6.1.1.4'

loop_
_geom_angle_atom_site_label_1
_geom_angle_atom_site_label_2
_geom_angle_atom_site_label_3
_geom_angle
N2 Ni1 N4 90.51(9)
N2 Ni1 O4 96.29(9)
N4 Ni1 O4 173.17(9)
N2 Ni1 O1 172.31(8)
N4 Ni1 O1 82.73(8)
O4 Ni1 O1 90.44(8)
N2 Ni1 N3 77.73(8)
N4 Ni1 N3 80.55(8)
O4 Ni1 N3 101.52(8)
O1 Ni1 N3 104.60(7)
N2 Ni1 N1 81.30(8)
N4 Ni1 N1 77.45(8)
O4 Ni1 N1 102.86(8)
O1 Ni1 N1 93.61(7)
N3 Ni1 N1 149.30(8)
Ni1 O4 H1 129.(2)
Ni1 O4 H2 102.(3)
H1 O4 H2 103.(3)
N5 O1 Ni1 134.71(16)
C5 N1 C18 108.30(19)
C5 N1 C1 111.8(2)
C18 N1 C1 110.51(19)
C5 N1 Ni1 100.48(14)
C18 N1 Ni1 103.46(15)
C1 N1 Ni1 121.19(16)
C13 N2 C17 120.9(2)
C13 N2 Ni1 119.35(17)
C17 N2 Ni1 119.22(17)
C11 N3 C12 108.71(19)
C11 N3 C19 109.34(19)
C12 N3 C19 111.8(2)
C11 N3 Ni1 103.75(15)
C12 N3 Ni1 100.66(14)
C19 N3 Ni1 121.68(15)
C10 N4 C6 121.7(2)
C10 N4 Ni1 119.87(16)
C6 N4 Ni1 118.38(16)
O2 N5 O3 121.1(2)
O2 N5 O1 118.7(2)
O3 N5 O1 120.1(2)
O6 N6 O5 120.4(3)
O6 N6 O7 119.0(3)
O5 N6 O7 120.4(2)
C3 C1 C2 107.7(2)
C3 C1 N1 108.2(2)
C2 C1 N1 109.3(2)
C3 C1 C4 110.2(2)
C2 C1 C4 109.2(2)
N1 C1 C4 112.1(2)
C1 C3 H3A 109.5
C1 C3 H3B 109.5
H3A C3 H3B 109.5
C1 C3 H3C 109.5
H3A C3 H3C 109.5
H3B C3 H3C 109.5
C1 C4 H4A 109.5
C1 C4 H4B 109.5
H4A C4 H4B 109.5
C1 C4 H4C 109.5
H4A C4 H4C 109.5
H4B C4 H4C 109.5
C1 C2 H2A 109.5
C1 C2 H2B 109.5
H2A C2 H2B 109.5
C1 C2 H2C 109.5
H2A C2 H2C 109.5
H2B C2 H2C 109.5
N1 C18 C17 115.0(2)
N1 C18 H18A 108.5
C17 C18 H18A 108.5
N1 C18 H18B 108.5
C17 C18 H18B 108.5
H18A C18 H18B 107.5
N2 C17 C16 120.7(2)
N2 C17 C18 116.5(2)
C16 C17 C18 122.4(2)
N2 C13 C14 120.9(3)
N2 C13 C12 114.4(2)
C14 C13 C12 124.6(2)
N3 C12 C13 109.4(2)
N3 C12 H12A 109.8
C13 C12 H12A 109.8
N3 C12 H12B 109.8
C13 C12 H12B 109.8
H12A C12 H12B 108.2
N3 C11 C10 114.1(2)
N3 C11 H11A 108.7
C10 C11 H11A 108.7
N3 C11 H11B 108.7
C10 C11 H11B 108.7
H11A C11 H11B 107.6
N4 C10 C9 120.4(2)
N4 C10 C11 115.0(2)
C9 C10 C11 124.3(2)
N4 C6 C7 120.2(2)
N4 C6 C5 115.0(2)
C7 C6 C5 124.9(2)
N1 C5 C6 111.1(2)
N1 C5 H5A 109.4
C6 C5 H5A 109.4
N1 C5 H5B 109.4
C6 C5 H5B 109.4
H5A C5 H5B 108.0
C8 C7 C6 118.8(2)
C8 C7 H7 120.6
C6 C7 H7 120.6
C7 C8 C9 120.4(2)
C7 C8 H8 119.8
C9 C8 H8 119.8
C10 C9 C8 118.3(2)
C10 C9 H9 120.9
C8 C9 H9 120.9
C20 C19 N3 108.9(2)
C20 C19 C21 108.4(2)
N3 C19 C21 109.5(2)
C20 C19 C22 110.0(2)
N3 C19 C22 111.7(2)
C21 C19 C22 108.3(2)
C19 C22 H22A 109.5
C19 C22 H22B 109.5
H22A C22 H22B 109.5
C19 C22 H22C 109.5
H22A C22 H22C 109.5
H22B C22 H22C 109.5
C19 C20 H20A 109.5
C19 C20 H20B 109.5
H20A C20 H20B 109.5
C19 C20 H20C 109.5
H20A C20 H20C 109.5
H20B C20 H20C 109.5
C19 C21 H21A 109.5
C19 C21 H21B 109.5
H21A C21 H21B 109.5
C19 C21 H21C 109.5
H21A C21 H21C 109.5
H21B C21 H21C 109.5
C13 C14 C15 118.9(3)
C13 C14 H14 120.6
C15 C14 H14 120.6
C14 C15 C16 119.9(3)
C14 C15 H15 120.1
C16 C15 H15 120.1
C17 C16 C15 118.5(3)
C17 C16 H16 120.8
C15 C16 H16 120.8

loop_
_geom_bond_atom_site_label_1
_geom_bond_atom_site_label_2
_geom_bond_distance
Ni1 N2 1.977(2)
Ni1 N4 1.985(2)
Ni1 O4 2.0390(18)
Ni1 O1 2.0940(17)
Ni1 N3 2.277(2)
Ni1 N1 2.291(2)
O4 H1 0.87(4)
O4 H2 0.75(4)
O1 N5 1.277(3)
O3 N5 1.249(3)
O2 N5 1.229(3)
O6 N6 1.225(3)
O7 N6 1.274(3)
O5 N6 1.229(3)
N1 C5 1.496(3)
N1 C18 1.500(3)
N1 C1 1.536(3)
N2 C13 1.338(3)
N2 C17 1.350(3)
N3 C11 1.502(3)
N3 C12 1.504(3)
N3 C19 1.533(3)
N4 C10 1.338(3)
N4 C6 1.344(3)
C1 C3 1.523(4)
C1 C2 1.527(4)
C1 C4 1.545(4)
C3 H3A 0.98
C3 H3B 0.98
C3 H3C 0.98
C4 H4A 0.98
C4 H4B 0.98
C4 H4C 0.98
C2 H2A 0.98
C2 H2B 0.98
C2 H2C 0.98
C18 C17 1.512(4)
C18 H18A 0.99
C18 H18B 0.99
C17 C16 1.386(4)
C13 C14 1.380(4)
C13 C12 1.515(4)
C12 H12A 0.99
C12 H12B 0.99
C11 C10 1.504(3)
C11 H11A 0.99
C11 H11B 0.99
C10 C9 1.388(4)
C6 C7 1.385(4)
C6 C5 1.505(4)
C5 H5A 0.99
C5 H5B 0.99
C7 C8 1.379(4)
C7 H7 0.95
C8 C9 1.389(4)
C8 H8 0.95
C9 H9 0.95
C19 C20 1.527(4)
C19 C21 1.537(4)
C19 C22 1.543(4)
C22 H22A 0.98
C22 H22B 0.98
C22 H22C 0.98
C20 H20A 0.98
C20 H20B 0.98
C20 H20C 0.98
C21 H21A 0.98
C21 H21B 0.98
C21 H21C 0.98
C14 C15 1.387(4)
C14 H14 0.95
C15 C16 1.390(4)
C15 H15 0.95
C16 H16 0.95

loop_
_geom_hbond_atom_site_label_D
_geom_hbond_atom_site_label_H
_geom_hbond_atom_site_label_A
_geom_hbond_site_symmetry_A
_geom_hbond_distance_DH
_geom_hbond_distance_HA
_geom_hbond_distance_DA
_geom_hbond_angle_DHA
O4 H2 N5 . 0.75(4) 2.64(4) 3.230(3) 137.(3)
O4 H2 O3 . 0.75(4) 1.99(4) 2.714(3) 164.(4)
O4 H1 N6 1_455 0.87(4) 2.52(4) 3.326(3) 154.(3)
O4 H1 O5 1_455 0.87(4) 2.59(3) 3.192(3) 126.(3)
O4 H1 O7 1_455 0.87(4) 1.80(4) 2.673(3) 176.(3)
C16 H16 O5 8_556 0.95 2.55 3.417(4) 152.0
C21 H21C O2 5_556 0.98 2.57 3.458(4) 149.9
C21 H21B O7 1_455 0.98 2.63 3.398(4) 135.0
C20 H20A O1 . 0.98 2.49 3.407(3) 155.1
C22 H22A O2 5_556 0.98 2.51 3.389(3) 149.3
C9 H9 O7 6_755 0.95 2.5 3.153(3) 125.6
C11 H11B O6 2_456 0.99 2.42 3.101(3) 125.1
C18 H18B O3 8_656 0.99 2.32 3.253(3) 157.1
C2 H2A O4 . 0.98 2.63 3.472(4) 144.3
C4 H4A O6 7_465 0.98 2.65 3.583(4) 159.1
C3 H3A O4 . 0.98 2.48 3.359(3) 149.3
C16 H16 O5 8_556 0.95 2.55 3.417(4) 152.0
C21 H21C O2 5_556 0.98 2.57 3.458(4) 149.9
C21 H21B O7 1_455 0.98 2.63 3.398(4) 135.0
C20 H20A O1 . 0.98 2.49 3.407(3) 155.1
C22 H22A O2 5_556 0.98 2.51 3.389(3) 149.3
C9 H9 O7 6_755 0.95 2.5 3.153(3) 125.6
C11 H11B O6 2_456 0.99 2.42 3.101(3) 125.1
C18 H18B O3 8_656 0.99 2.32 3.253(3) 157.1
C2 H2A O4 . 0.98 2.63 3.472(4) 144.3
C4 H4A O6 7_465 0.98 2.65 3.583(4) 159.1
C3 H3A O4 . 0.98 2.48 3.359(3) 149.3
O4 H2 O3 . 0.75(4) 1.99(4) 2.714(3) 164.(4)
O4 H2 N5 . 0.75(4) 2.64(4) 3.230(3) 137.(3)
C3 H3A O4 . 0.98 2.48 3.359(3) 149.3
C4 H4A O6 7_465 0.98 2.65 3.583(4) 159.1
C2 H2A O4 . 0.98 2.63 3.472(4) 144.3
C18 H18B O3 8_656 0.99 2.32 3.253(3) 157.1
C11 H11B O6 2_456 0.99 2.42 3.101(3) 125.1
C9 H9 O7 6_755 0.95 2.5 3.153(3) 125.6
C22 H22A O2 5_556 0.98 2.51 3.389(3) 149.3
C20 H20A O1 . 0.98 2.49 3.407(3) 155.1
C21 H21B O7 1_455 0.98 2.63 3.398(4) 135.0
C21 H21C O2 5_556 0.98 2.57 3.458(4) 149.9
C16 H16 O5 8_556 0.95 2.55 3.417(4) 152.0
C3 H3A O4 . 0.98 2.48 3.359(3) 149.3
C4 H4A O6 7_465 0.98 2.65 3.583(4) 159.1
C2 H2A O4 . 0.98 2.63 3.472(4) 144.3
C18 H18B O3 8_656 0.99 2.32 3.253(3) 157.1
C11 H11B O6 2_456 0.99 2.42 3.101(3) 125.1
C9 H9 O7 6_755 0.95 2.5 3.153(3) 125.6
C22 H22A O2 5_556 0.98 2.51 3.389(3) 149.3
C20 H20A O1 . 0.98 2.49 3.407(3) 155.1
C21 H21B O7 1_455 0.98 2.63 3.398(4) 135.0
C21 H21C O2 5_556 0.98 2.57 3.458(4) 149.9
C16 H16 O5 8_556 0.95 2.55 3.417(4) 152.0
O4 H1 O7 1_455 0.87(4) 1.80(4) 2.673(3) 176.(3)
O4 H1 O5 1_455 0.87(4) 2.59(3) 3.192(3) 126.(3)
O4 H1 N6 1_455 0.87(4) 2.52(4) 3.326(3) 154.(3)
O4 H2 O3 . 0.75(4) 1.99(4) 2.714(3) 164.(4)
O4 H2 N5 . 0.75(4) 2.64(4) 3.230(3) 137.(3)
